data_4081788
loop_
_publ_author_name
'Uhl, Werner'
'Tannert, Jens'
'Layh, Marcus'
'Hepp, Alexander'
'Grimme, Stefan'
'Risthaus, Tobias'

_publ_section_title
;
 Cooperative Ge--N Bond Activation in Hydrogallation Products of
 Alkynyl(diethylamino)germanes (Et2N)nGe(C\\tb CtBu)4--n
;
_journal_issue 22
_journal_name_full Organometallics
_journal_page_first 6770
_journal_paper_doi 10.1021/om400543v
_journal_volume 32
_journal_year 2013
_chemical_formula_sum 'C45 H70 F2.5 Ga2 Ge'
_chemical_formula_weight 870.54
_chemical_name_systematic
; 
 ? 
;
_space_group_IT_number 14
_symmetry_cell_setting monoclinic
_symmetry_space_group_name_Hall '-P 2ybc'
_symmetry_space_group_name_H-M 'P 1 21/c 1'
_atom_sites_solution_hydrogens geom
_atom_sites_solution_primary direct
_atom_sites_solution_secondary difmap
_audit_creation_method SHELXL-97
_cell_angle_alpha 90.00
_cell_angle_beta 105.700(10)
_cell_angle_gamma 90.00
_cell_formula_units_Z 4
_cell_length_a 9.832(4)
_cell_length_b 46.476(19)
_cell_length_c 10.747(4)
_cell_measurement_reflns_used 9697
_cell_measurement_temperature 153(2)
_cell_measurement_theta_max 28.00
_cell_measurement_theta_min 2.19
_cell_volume 4728(3)
_computing_cell_refinement 'Bruker SAINT'
_computing_data_collection 'Bruker APEX2'
_computing_data_reduction 'Bruker SAINT'
_computing_molecular_graphics 'Bruker SHELXTL'
_computing_publication_material 'Bruker SHELXTL'
_computing_structure_refinement 'SHELXL-97 (Sheldrick, 2008)'
_computing_structure_solution 'SHELXS-97 (Sheldrick, 2008)'
_diffrn_ambient_temperature 153(2)
_diffrn_measured_fraction_theta_full 0.991
_diffrn_measured_fraction_theta_max 0.991
_diffrn_measurement_device_type 'Photon 100 CMOS-detector'
_diffrn_measurement_method 'omega scans'
_diffrn_radiation_monochromator 'Venture Mo multilayer optic'
_diffrn_radiation_source microsource
_diffrn_radiation_type MoK\a
_diffrn_radiation_wavelength 0.71073
_diffrn_reflns_av_R_equivalents 0.0448
_diffrn_reflns_av_sigmaI/netI 0.0413
_diffrn_reflns_limit_h_max 12
_diffrn_reflns_limit_h_min -12
_diffrn_reflns_limit_k_max 61
_diffrn_reflns_limit_k_min -61
_diffrn_reflns_limit_l_max 14
_diffrn_reflns_limit_l_min -14
_diffrn_reflns_number 56959
_diffrn_reflns_theta_full 28.06
_diffrn_reflns_theta_max 28.06
_diffrn_reflns_theta_min 2.15
_exptl_absorpt_coefficient_mu 1.800
_exptl_absorpt_correction_T_max 0.9480
_exptl_absorpt_correction_T_min 0.6823
_exptl_absorpt_correction_type empirical
_exptl_absorpt_process_details SADABS
_exptl_crystal_colour colourless
_exptl_crystal_density_diffrn 1.223
_exptl_crystal_density_method 'not measured'
_exptl_crystal_description needle
_exptl_crystal_F_000 1826
_exptl_crystal_size_max 0.23
_exptl_crystal_size_mid 0.07
_exptl_crystal_size_min 0.03
_refine_diff_density_max 2.620
_refine_diff_density_min -0.857
_refine_diff_density_rms 0.076
_refine_ls_extinction_method none
_refine_ls_goodness_of_fit_ref 1.028
_refine_ls_hydrogen_treatment constr
_refine_ls_matrix_type full
_refine_ls_number_parameters 574
_refine_ls_number_reflns 11361
_refine_ls_number_restraints 177
_refine_ls_restrained_S_all 1.040
_refine_ls_R_factor_all 0.0690
_refine_ls_R_factor_gt 0.0460
_refine_ls_shift/su_max 0.001
_refine_ls_shift/su_mean 0.000
_refine_ls_structure_factor_coef Fsqd
_refine_ls_weighting_details 'calc w=1/[\s^2^(Fo^2^)+(0.0462P)^2^+5.1384P] where P=(Fo^2^+2Fc^2^)/3'
_refine_ls_weighting_scheme calc
_refine_ls_wR_factor_gt 0.1008
_refine_ls_wR_factor_ref 0.1099
_reflns_number_gt 8566
_reflns_number_total 11361
_reflns_threshold_expression >2sigma(I)
_cod_data_source_file om400543v_si_002.cif
_cod_data_source_block sad
_cod_original_sg_symbol_H-M P2(1)/c
_cod_original_formula_sum 'C45 H70 F2.50 Ga2 Ge'
_cod_database_code 4081788

loop_
_symmetry_equiv_pos_as_xyz
'x, y, z'
'-x, y+1/2, -z+1/2'
'-x, -y, -z'
'x, -y-1/2, z-1/2'

loop_
_atom_site_label
_atom_site_type_symbol
_atom_site_fract_x
_atom_site_fract_y
_atom_site_fract_z
_atom_site_U_iso_or_equiv
_atom_site_adp_type
_atom_site_occupancy
_atom_site_symmetry_multiplicity
_atom_site_calc_flag
_atom_site_refinement_flags
_atom_site_disorder_assembly
_atom_site_disorder_group
Ge1 Ge 0.22927(3) 0.133038(6) 0.72283(3) 0.02698(8) Uani 1 1 d . . .
C11 C 0.3056(3) 0.11795(6) 0.5873(3) 0.0306(6) Uani 1 1 d . . .
C12 C 0.3993(3) 0.12803(7) 0.5286(3) 0.0380(7) Uani 1 1 d . . .
H12 H 0.4117 0.1156 0.4612 0.046 Uiso 1 1 calc R . .
C13 C 0.4895(4) 0.15453(8) 0.5447(4) 0.0465(9) Uani 1 1 d D . .
C14 C 0.4744(5) 0.17365(9) 0.6548(4) 0.0634(12) Uani 1 1 d D . .
H14A H 0.3775 0.1793 0.6399 0.076 Uiso 1 1 calc R . .
H14B H 0.5324 0.1904 0.6593 0.076 Uiso 1 1 calc R . .
H14C H 0.5039 0.1632 0.7348 0.076 Uiso 1 1 calc R . .
C15 C 0.6433(5) 0.14483(11) 0.5703(6) 0.0895(17) Uani 1 1 d D . .
H15A H 0.6689 0.1334 0.6475 0.107 Uiso 1 1 calc R . .
H15B H 0.7036 0.1614 0.5808 0.107 Uiso 1 1 calc R . .
H15C H 0.6539 0.1336 0.4985 0.107 Uiso 1 1 calc R . .
C16 C 0.4458(6) 0.17170(11) 0.4191(5) 0.0881(17) Uani 1 1 d D . .
H16A H 0.4559 0.1599 0.3488 0.106 Uiso 1 1 calc R . .
H16B H 0.5050 0.1884 0.4261 0.106 Uiso 1 1 calc R . .
H16C H 0.3491 0.1776 0.4034 0.106 Uiso 1 1 calc R . .
Ga1 Ga 0.19944(4) 0.081281(7) 0.52700(3) 0.03267(9) Uani 1 1 d D A .
C01 C 0.3165(4) 0.04529(7) 0.5493(3) 0.0478(9) Uani 1 1 d D . .
C011 C 0.2274(18) 0.0194(3) 0.5816(17) 0.042(4) Uani 0.30(2) 1 d PDU A 1
H01A H 0.1410 0.0175 0.5141 0.051 Uiso 0.30(2) 1 calc PR A 1
H01B H 0.2061 0.0231 0.6622 0.051 Uiso 0.30(2) 1 calc PR A 1
H01C H 0.2809 0.0020 0.5880 0.051 Uiso 0.30(2) 1 calc PR A 1
C012 C 0.343(2) 0.0385(4) 0.4212(14) 0.056(5) Uani 0.30(2) 1 d PDU A 1
H01D H 0.3840 0.0549 0.3912 0.068 Uiso 0.30(2) 1 calc PR A 1
H01E H 0.2549 0.0338 0.3597 0.068 Uiso 0.30(2) 1 calc PR A 1
H01F H 0.4062 0.0224 0.4308 0.068 Uiso 0.30(2) 1 calc PR A 1
C013 C 0.450(2) 0.0468(7) 0.657(2) 0.050(6) Uani 0.30(2) 1 d PDU A 1
H01G H 0.5048 0.0298 0.6565 0.060 Uiso 0.30(2) 1 calc PR A 1
H01H H 0.4265 0.0481 0.7383 0.060 Uiso 0.30(2) 1 calc PR A 1
H01I H 0.5030 0.0634 0.6461 0.060 Uiso 0.30(2) 1 calc PR A 1
C01A C 0.2359(11) 0.01757(15) 0.5173(19) 0.114(5) Uani 0.70(2) 1 d PDU A 2
H01J H 0.1730 0.0188 0.4318 0.137 Uiso 0.70(2) 1 calc PR A 2
H01K H 0.1823 0.0143 0.5784 0.137 Uiso 0.70(2) 1 calc PR A 2
H01L H 0.3010 0.0020 0.5211 0.137 Uiso 0.70(2) 1 calc PR A 2
C01B C 0.4068(18) 0.0492(3) 0.4503(11) 0.100(5) Uani 0.70(2) 1 d PDU A 2
H01M H 0.4647 0.0325 0.4521 0.120 Uiso 0.70(2) 1 calc PR A 2
H01N H 0.4659 0.0659 0.4732 0.120 Uiso 0.70(2) 1 calc PR A 2
H01O H 0.3450 0.0516 0.3649 0.120 Uiso 0.70(2) 1 calc PR A 2
C01C C 0.4224(11) 0.0439(3) 0.6808(9) 0.050(3) Uani 0.70(2) 1 d PDU A 2
H01P H 0.4811 0.0272 0.6851 0.060 Uiso 0.70(2) 1 calc PR A 2
H01Q H 0.3732 0.0427 0.7465 0.060 Uiso 0.70(2) 1 calc PR A 2
H01R H 0.4801 0.0609 0.6941 0.060 Uiso 0.70(2) 1 calc PR A 2
C02 C 0.0200(4) 0.08615(7) 0.3858(3) 0.0458(8) Uani 1 1 d D . .
C021 C -0.0892(10) 0.1052(2) 0.4256(9) 0.057(3) Uani 0.531(14) 1 d PDU A 3
H02A H -0.1695 0.1081 0.3526 0.069 Uiso 0.531(14) 1 calc PR A 3
H02B H -0.0474 0.1235 0.4553 0.069 Uiso 0.531(14) 1 calc PR A 3
H02C H -0.1189 0.0960 0.4937 0.069 Uiso 0.531(14) 1 calc PR A 3
C022 C -0.0556(11) 0.0590(2) 0.3298(12) 0.068(3) Uani 0.531(14) 1 d PDU A 3
H02D H -0.0851 0.0488 0.3957 0.082 Uiso 0.531(14) 1 calc PR A 3
H02E H 0.0070 0.0471 0.2976 0.082 Uiso 0.531(14) 1 calc PR A 3
H02F H -0.1368 0.0638 0.2604 0.082 Uiso 0.531(14) 1 calc PR A 3
C023 C 0.0663(10) 0.1023(3) 0.2811(9) 0.076(4) Uani 0.531(14) 1 d PDU A 3
H02G H 0.1393 0.0916 0.2578 0.091 Uiso 0.531(14) 1 calc PR A 3
H02H H 0.1017 0.1209 0.3130 0.091 Uiso 0.531(14) 1 calc PR A 3
H02I H -0.0129 0.1046 0.2066 0.091 Uiso 0.531(14) 1 calc PR A 3
C02A C -0.0340(14) 0.1166(2) 0.3853(12) 0.063(4) Uani 0.469(14) 1 d PDU A 4
H02J H -0.1151 0.1192 0.3128 0.076 Uiso 0.469(14) 1 calc PR A 4
H02K H 0.0387 0.1298 0.3789 0.076 Uiso 0.469(14) 1 calc PR A 4
H02L H -0.0598 0.1201 0.4639 0.076 Uiso 0.469(14) 1 calc PR A 4
C02B C -0.0893(12) 0.0639(3) 0.3965(15) 0.080(4) Uani 0.469(14) 1 d PDU A 4
H02M H -0.1704 0.0655 0.3232 0.096 Uiso 0.469(14) 1 calc PR A 4
H02N H -0.1172 0.0672 0.4743 0.096 Uiso 0.469(14) 1 calc PR A 4
H02O H -0.0495 0.0450 0.3986 0.096 Uiso 0.469(14) 1 calc PR A 4
C02C C 0.0579(14) 0.0815(3) 0.2570(8) 0.079(4) Uani 0.469(14) 1 d PDU A 4
H02P H 0.0842 0.0618 0.2504 0.095 Uiso 0.469(14) 1 calc PR A 4
H02Q H 0.1355 0.0938 0.2541 0.095 Uiso 0.469(14) 1 calc PR A 4
H02R H -0.0224 0.0861 0.1863 0.095 Uiso 0.469(14) 1 calc PR A 4
C21 C 0.1182(3) 0.09954(7) 0.7381(3) 0.0346(7) Uani 1 1 d . . .
C22 C 0.0528(4) 0.07929(7) 0.7618(3) 0.0409(8) Uani 1 1 d . B .
C23 C -0.0313(4) 0.05701(8) 0.8044(4) 0.0544(10) Uani 1 1 d D . .
C24 C 0.0370(14) 0.0543(3) 0.9511(9) 0.092(4) Uani 0.520(10) 1 d PDU B 1
H24A H 0.0233 0.0719 0.9931 0.111 Uiso 0.520(10) 1 calc PR B 1
H24B H 0.1363 0.0507 0.9667 0.111 Uiso 0.520(10) 1 calc PR B 1
H24C H -0.0062 0.0387 0.9849 0.111 Uiso 0.520(10) 1 calc PR B 1
C25 C -0.1803(9) 0.0636(3) 0.7643(14) 0.084(4) Uani 0.520(10) 1 d PDU B 1
H25A H -0.2328 0.0475 0.7833 0.101 Uiso 0.520(10) 1 calc PR B 1
H25B H -0.2086 0.0673 0.6730 0.101 Uiso 0.520(10) 1 calc PR B 1
H25C H -0.1986 0.0803 0.8098 0.101 Uiso 0.520(10) 1 calc PR B 1
C26 C 0.0071(13) 0.02679(16) 0.7514(12) 0.087(4) Uani 0.520(10) 1 d PDU B 1
H26A H -0.0420 0.0116 0.7818 0.105 Uiso 0.520(10) 1 calc PR B 1
H26B H 0.1071 0.0236 0.7819 0.105 Uiso 0.520(10) 1 calc PR B 1
H26C H -0.0206 0.0270 0.6586 0.105 Uiso 0.520(10) 1 calc PR B 1
C24A C 0.0478(12) 0.0377(3) 0.9043(13) 0.081(4) Uani 0.480(10) 1 d PDU B 2
H24D H 0.0846 0.0483 0.9829 0.098 Uiso 0.480(10) 1 calc PR B 2
H24E H 0.1245 0.0294 0.8773 0.098 Uiso 0.480(10) 1 calc PR B 2
H24F H -0.0134 0.0227 0.9186 0.098 Uiso 0.480(10) 1 calc PR B 2
C25A C -0.1521(10) 0.0719(2) 0.8550(12) 0.061(3) Uani 0.480(10) 1 d PDU B 2
H25D H -0.2019 0.0856 0.7921 0.073 Uiso 0.480(10) 1 calc PR B 2
H25E H -0.1103 0.0816 0.9351 0.073 Uiso 0.480(10) 1 calc PR B 2
H25F H -0.2168 0.0575 0.8684 0.073 Uiso 0.480(10) 1 calc PR B 2
C26A C -0.1226(12) 0.0401(2) 0.6800(10) 0.077(4) Uani 0.480(10) 1 d PDU B 2
H26D H -0.1785 0.0256 0.7066 0.093 Uiso 0.480(10) 1 calc PR B 2
H26E H -0.0604 0.0311 0.6364 0.093 Uiso 0.480(10) 1 calc PR B 2
H26F H -0.1836 0.0534 0.6225 0.093 Uiso 0.480(10) 1 calc PR B 2
C31 C 0.2995(3) 0.15141(6) 0.8906(3) 0.0287(6) Uani 1 1 d . . .
C32 C 0.3958(3) 0.14335(7) 0.9983(3) 0.0355(7) Uani 1 1 d . . .
H32 H 0.4027 0.1563 1.0692 0.043 Uiso 1 1 calc R . .
C33 C 0.4965(4) 0.11807(7) 1.0323(3) 0.0409(8) Uani 1 1 d . . .
C34 C 0.4605(6) 0.10127(10) 1.1420(5) 0.0857(16) Uani 1 1 d . . .
H34A H 0.4577 0.1142 1.2108 0.103 Uiso 1 1 calc R . .
H34B H 0.5312 0.0868 1.1738 0.103 Uiso 1 1 calc R . .
H34C H 0.3700 0.0922 1.1101 0.103 Uiso 1 1 calc R . .
C35 C 0.6441(4) 0.13009(11) 1.0824(6) 0.0867(17) Uani 1 1 d . . .
H35A H 0.6719 0.1391 1.0128 0.104 Uiso 1 1 calc R . .
H35B H 0.7085 0.1148 1.1174 0.104 Uiso 1 1 calc R . .
H35C H 0.6455 0.1440 1.1487 0.104 Uiso 1 1 calc R . .
C36 C 0.4893(5) 0.09815(10) 0.9199(4) 0.0698(14) Uani 1 1 d . . .
H36A H 0.3940 0.0916 0.8855 0.084 Uiso 1 1 calc R . .
H36B H 0.5503 0.0819 0.9487 0.084 Uiso 1 1 calc R . .
H36C H 0.5192 0.1083 0.8540 0.084 Uiso 1 1 calc R . .
Ga2 Ga 0.17161(4) 0.184505(7) 0.89419(3) 0.03072(9) Uani 1 1 d D . .
C03 C 0.2508(4) 0.22450(7) 0.9026(3) 0.0423(8) Uani 1 1 d D . .
C031 C 0.3750(4) 0.22484(9) 1.0249(4) 0.0590(11) Uani 1 1 d D . .
H03A H 0.4442 0.2109 1.0165 0.071 Uiso 1 1 calc R . .
H03B H 0.3416 0.2201 1.0985 0.071 Uiso 1 1 calc R . .
H03C H 0.4169 0.2436 1.0362 0.071 Uiso 1 1 calc R . .
C032 C 0.1438(4) 0.24743(8) 0.9159(5) 0.0705(14) Uani 1 1 d D . .
H03D H 0.1910 0.2656 0.9373 0.085 Uiso 1 1 calc R . .
H03E H 0.1015 0.2419 0.9830 0.085 Uiso 1 1 calc R . .
H03F H 0.0717 0.2492 0.8356 0.085 Uiso 1 1 calc R . .
C033 C 0.3078(6) 0.23190(9) 0.7904(5) 0.0857(17) Uani 1 1 d D . .
H03G H 0.3575 0.2499 0.8069 0.103 Uiso 1 1 calc R . .
H03H H 0.2311 0.2335 0.7134 0.103 Uiso 1 1 calc R . .
H03I H 0.3713 0.2170 0.7792 0.103 Uiso 1 1 calc R . .
C04 C 0.0077(4) 0.17434(8) 0.9620(4) 0.0468(9) Uani 1 1 d . . .
C041 C -0.1274(4) 0.19090(9) 0.8995(5) 0.0630(11) Uani 1 1 d . . .
H04A H -0.1979 0.1864 0.9431 0.076 Uiso 1 1 calc R . .
H04B H -0.1611 0.1855 0.8101 0.076 Uiso 1 1 calc R . .
H04C H -0.1082 0.2112 0.9057 0.076 Uiso 1 1 calc R . .
C042 C -0.0267(5) 0.14208(9) 0.9389(5) 0.0693(13) Uani 1 1 d . . .
H04D H -0.0998 0.1368 0.9783 0.083 Uiso 1 1 calc R . .
H04E H 0.0565 0.1309 0.9763 0.083 Uiso 1 1 calc R . .
H04F H -0.0581 0.1384 0.8477 0.083 Uiso 1 1 calc R . .
C043 C 0.0535(6) 0.18003(14) 1.1062(4) 0.0937(18) Uani 1 1 d . . .
H04G H 0.0677 0.2003 1.1213 0.112 Uiso 1 1 calc R . .
H04H H 0.1401 0.1700 1.1441 0.112 Uiso 1 1 calc R . .
H04I H -0.0184 0.1734 1.1445 0.112 Uiso 1 1 calc R . .
C41 C 0.0904(3) 0.16258(6) 0.6483(3) 0.0313(6) Uani 1 1 d . . .
C42 C 0.0087(3) 0.18084(6) 0.5938(3) 0.0306(6) Uani 1 1 d . . .
C43 C -0.0950(3) 0.19976(6) 0.5130(3) 0.0301(6) Uani 1 1 d . . .
C44 C -0.1575(3) 0.22244(7) 0.5622(3) 0.0387(7) Uani 1 1 d . . .
H44 H -0.1298 0.2265 0.6532 0.046 Uiso 1 1 calc R . .
C45 C -0.2590(4) 0.23908(7) 0.4799(4) 0.0451(8) Uani 1 1 d . . .
H45 H -0.3025 0.2545 0.5142 0.054 Uiso 1 1 calc R . .
C46 C -0.2987(4) 0.23379(8) 0.3490(4) 0.0493(9) Uani 1 1 d . . .
H46 H -0.3690 0.2456 0.2925 0.059 Uiso 1 1 calc R . .
C47 C -0.2377(4) 0.21152(8) 0.2994(4) 0.0525(10) Uani 1 1 d . . .
H47 H -0.2658 0.2077 0.2082 0.063 Uiso 1 1 calc R . .
C48 C -0.1361(4) 0.19455(7) 0.3804(3) 0.0430(8) Uani 1 1 d . . .
H48 H -0.0935 0.1791 0.3451 0.052 Uiso 1 1 calc R . .
C101 C 0.3715(6) -0.01303(10) -0.0399(5) 0.0697(13) Uani 1 1 d . . .
F3 F 0.2489(4) -0.02583(9) -0.0781(4) 0.1079(13) Uani 0.83 1 d P . .
C102 C 0.3993(6) 0.00358(10) 0.0668(5) 0.0688(12) Uani 1 1 d . . .
F2 F 0.3037(4) 0.00698(7) 0.1327(3) 0.0844(10) Uani 0.83 1 d P . .
C103 C 0.5292(7) 0.01659(9) 0.1063(4) 0.0720(14) Uani 1 1 d . . .
F1 F 0.5597(6) 0.03165(9) 0.2098(4) 0.1249(16) Uani 0.83 1 d P . .

loop_
_atom_site_aniso_label
_atom_site_aniso_U_11
_atom_site_aniso_U_22
_atom_site_aniso_U_33
_atom_site_aniso_U_23
_atom_site_aniso_U_13
_atom_site_aniso_U_12
Ge1 0.02525(15) 0.02744(15) 0.02611(16) -0.00321(12) 0.00326(12) 0.00339(12)
C11 0.0275(15) 0.0305(15) 0.0320(16) -0.0019(12) 0.0049(13) 0.0036(12)
C12 0.0355(17) 0.0394(18) 0.0408(19) -0.0070(14) 0.0134(15) 0.0008(13)
C13 0.044(2) 0.052(2) 0.051(2) -0.0063(17) 0.0259(18) -0.0117(16)
C14 0.067(3) 0.058(2) 0.074(3) -0.024(2) 0.035(2) -0.033(2)
C15 0.050(3) 0.089(4) 0.142(5) -0.028(3) 0.048(3) -0.019(2)
C16 0.132(5) 0.072(3) 0.067(3) 0.006(3) 0.039(3) -0.032(3)
Ga1 0.03667(19) 0.02732(17) 0.02941(18) -0.00491(13) 0.00102(15) 0.00114(13)
C01 0.060(2) 0.0308(17) 0.046(2) -0.0080(15) 0.0022(18) 0.0111(15)
C011 0.067(9) 0.016(6) 0.044(9) -0.015(5) 0.016(7) 0.005(5)
C012 0.063(10) 0.046(9) 0.064(11) -0.019(7) 0.025(8) -0.006(7)
C013 0.050(10) 0.046(11) 0.054(12) -0.004(9) 0.017(9) 0.010(8)
C01A 0.102(7) 0.036(4) 0.171(14) -0.054(6) -0.020(8) 0.012(4)
C01B 0.164(12) 0.080(7) 0.067(6) 0.013(5) 0.053(8) 0.077(8)
C01C 0.054(5) 0.044(4) 0.051(5) 0.004(3) 0.012(4) 0.020(4)
C02 0.050(2) 0.046(2) 0.0316(18) -0.0076(15) -0.0052(16) -0.0010(16)
C021 0.055(6) 0.060(6) 0.039(5) -0.008(4) -0.017(4) 0.016(4)
C022 0.060(6) 0.072(6) 0.058(7) -0.024(5) -0.008(5) -0.007(4)
C023 0.070(6) 0.097(9) 0.044(5) 0.014(5) -0.015(4) -0.012(6)
C02A 0.063(7) 0.056(6) 0.049(7) -0.012(5) -0.022(5) 0.015(5)
C02B 0.059(7) 0.087(9) 0.077(9) -0.006(7) -0.013(6) -0.025(6)
C02C 0.099(9) 0.084(9) 0.038(5) -0.002(5) -0.009(5) 0.023(7)
C21 0.0317(16) 0.0355(16) 0.0338(17) 0.0011(13) 0.0041(14) -0.0033(13)
C22 0.0415(19) 0.0421(19) 0.0365(18) 0.0021(14) 0.0061(15) -0.0050(15)
C23 0.070(3) 0.044(2) 0.054(2) 0.0007(17) 0.025(2) -0.0189(18)
C24 0.112(10) 0.069(8) 0.097(9) 0.039(7) 0.029(7) -0.029(7)
C25 0.052(6) 0.084(8) 0.118(11) 0.033(8) 0.025(6) -0.017(5)
C26 0.120(10) 0.035(4) 0.116(10) -0.004(5) 0.046(8) -0.027(5)
C24A 0.073(7) 0.052(7) 0.120(11) 0.044(7) 0.029(7) -0.002(6)
C25A 0.051(5) 0.061(6) 0.075(8) 0.008(5) 0.023(5) -0.011(4)
C26A 0.084(8) 0.068(7) 0.089(8) -0.027(6) 0.039(6) -0.045(6)
C31 0.0296(15) 0.0309(15) 0.0240(15) -0.0038(11) 0.0044(12) 0.0024(12)
C32 0.0353(17) 0.0389(17) 0.0303(17) -0.0042(13) 0.0057(14) 0.0033(13)
C33 0.0389(18) 0.047(2) 0.0310(18) 0.0009(14) -0.0004(15) 0.0119(15)
C34 0.133(5) 0.056(3) 0.080(3) 0.024(2) 0.051(3) 0.032(3)
C35 0.041(2) 0.095(4) 0.103(4) -0.001(3) -0.016(3) 0.016(2)
C36 0.071(3) 0.075(3) 0.050(2) -0.009(2) -0.006(2) 0.047(2)
Ga2 0.03480(18) 0.02960(17) 0.02817(18) -0.00191(13) 0.00923(14) 0.00598(13)
C03 0.048(2) 0.0334(17) 0.043(2) -0.0041(14) 0.0082(16) -0.0024(14)
C031 0.046(2) 0.054(2) 0.068(3) -0.008(2) -0.001(2) -0.0029(18)
C032 0.056(2) 0.036(2) 0.106(4) -0.016(2) 0.000(3) 0.0048(18)
C033 0.153(5) 0.048(3) 0.071(3) -0.014(2) 0.056(3) -0.040(3)
C04 0.053(2) 0.048(2) 0.048(2) 0.0114(16) 0.0303(18) 0.0129(17)
C041 0.051(2) 0.056(2) 0.090(3) 0.005(2) 0.033(2) 0.0116(19)
C042 0.072(3) 0.053(2) 0.105(4) 0.018(2) 0.062(3) 0.009(2)
C043 0.092(4) 0.152(6) 0.050(3) 0.003(3) 0.042(3) 0.010(4)
C41 0.0287(15) 0.0363(16) 0.0276(16) -0.0035(12) 0.0057(13) 0.0026(12)
C42 0.0287(15) 0.0333(16) 0.0286(16) -0.0013(12) 0.0056(13) -0.0003(12)
C43 0.0247(14) 0.0304(15) 0.0342(17) 0.0044(12) 0.0061(13) 0.0009(11)
C44 0.0368(17) 0.0345(17) 0.0427(19) -0.0009(14) 0.0068(15) 0.0046(13)
C45 0.0385(18) 0.0333(17) 0.062(2) 0.0032(16) 0.0112(17) 0.0087(14)
C46 0.0420(19) 0.0416(19) 0.057(2) 0.0196(17) 0.0010(18) 0.0076(15)
C47 0.062(2) 0.054(2) 0.036(2) 0.0149(17) 0.0046(18) 0.0110(19)
C48 0.050(2) 0.0424(19) 0.0379(19) 0.0095(15) 0.0138(16) 0.0127(15)
C101 0.080(3) 0.059(3) 0.067(3) 0.026(2) 0.015(3) -0.002(2)
F3 0.095(3) 0.116(3) 0.099(3) 0.027(2) 0.002(2) -0.037(2)
C102 0.085(3) 0.056(3) 0.065(3) 0.027(2) 0.021(3) 0.012(2)
F2 0.093(2) 0.093(2) 0.084(2) 0.0314(19) 0.052(2) 0.0290(19)
C103 0.125(5) 0.039(2) 0.048(3) 0.0076(19) 0.015(3) 0.010(3)
F1 0.187(5) 0.082(3) 0.106(3) 0.005(2) 0.038(3) 0.011(3)

loop_
_atom_type_symbol
_atom_type_description
_atom_type_scat_dispersion_real
_atom_type_scat_dispersion_imag
_atom_type_scat_source
C C 0.0033 0.0016 'International Tables Vol C Tables 4.2.6.8 and 6.1.1.4'
H H 0.0000 0.0000 'International Tables Vol C Tables 4.2.6.8 and 6.1.1.4'
Ga Ga 0.2307 1.6083 'International Tables Vol C Tables 4.2.6.8 and 6.1.1.4'
Ge Ge 0.1547 1.8001 'International Tables Vol C Tables 4.2.6.8 and 6.1.1.4'
F F 0.0171 0.0103 'International Tables Vol C Tables 4.2.6.8 and 6.1.1.4'

loop_
_geom_angle_atom_site_label_1
_geom_angle_atom_site_label_2
_geom_angle_atom_site_label_3
_geom_angle
_geom_angle_site_symmetry_1
_geom_angle_site_symmetry_3
C21 Ge1 C11 96.58(13) . .
C21 Ge1 C31 110.00(13) . .
C11 Ge1 C31 137.87(12) . .
C21 Ge1 C41 104.66(13) . .
C11 Ge1 C41 108.44(12) . .
C31 Ge1 C41 96.04(12) . .
C12 C11 Ge1 133.2(2) . .
C12 C11 Ga1 120.6(2) . .
Ge1 C11 Ga1 106.01(14) . .
C11 C12 C13 134.1(3) . .
C11 C12 H12 113.0 . .
C13 C12 H12 113.0 . .
C12 C13 C14 113.0(3) . .
C12 C13 C16 108.1(3) . .
C14 C13 C16 108.6(4) . .
C12 C13 C15 107.7(3) . .
C14 C13 C15 109.5(4) . .
C16 C13 C15 109.9(4) . .
C13 C14 H14A 109.5 . .
C13 C14 H14B 109.5 . .
H14A C14 H14B 109.5 . .
C13 C14 H14C 109.5 . .
H14A C14 H14C 109.5 . .
H14B C14 H14C 109.5 . .
C13 C15 H15A 109.5 . .
C13 C15 H15B 109.5 . .
H15A C15 H15B 109.5 . .
C13 C15 H15C 109.5 . .
H15A C15 H15C 109.5 . .
H15B C15 H15C 109.5 . .
C13 C16 H16A 109.5 . .
C13 C16 H16B 109.5 . .
H16A C16 H16B 109.5 . .
C13 C16 H16C 109.5 . .
H16A C16 H16C 109.5 . .
H16B C16 H16C 109.5 . .
C02 Ga1 C01 122.90(14) . .
C02 Ga1 C11 114.95(13) . .
C01 Ga1 C11 115.90(14) . .
C013 C01 C012 112.9(12) . .
C013 C01 C01A 120.9(13) . .
C012 C01 C01A 79.6(8) . .
C013 C01 C01C 16.7(13) . .
C012 C01 C01C 127.0(10) . .
C01A C01 C01C 111.3(7) . .
C013 C01 C01B 89.0(11) . .
C012 C01 C01B 30.0(6) . .
C01A C01 C01B 107.7(6) . .
C01C C01 C01B 105.4(6) . .
C013 C01 C011 106.6(12) . .
C012 C01 C011 106.5(7) . .
C01A C01 C011 27.0(6) . .
C01C C01 C011 92.5(9) . .
C01B C01 C011 133.3(6) . .
C013 C01 Ga1 114.0(12) . .
C012 C01 Ga1 107.6(8) . .
C01A C01 Ga1 115.9(5) . .
C01C C01 Ga1 112.0(5) . .
C01B C01 Ga1 103.5(3) . .
C011 C01 Ga1 109.0(6) . .
C01 C011 H01A 109.5 . .
C01 C011 H01B 109.5 . .
C01 C011 H01C 109.5 . .
C01 C012 H01D 109.5 . .
C01 C012 H01E 109.5 . .
C01 C012 H01F 109.5 . .
C01 C013 H01G 109.5 . .
C01 C013 H01H 109.5 . .
C01 C013 H01I 109.5 . .
C01 C01A H01J 109.5 . .
C01 C01A H01K 109.5 . .
H01J C01A H01K 109.5 . .
C01 C01A H01L 109.5 . .
H01J C01A H01L 109.5 . .
H01K C01A H01L 109.5 . .
C01 C01B H01M 109.5 . .
C01 C01B H01N 109.5 . .
H01M C01B H01N 109.5 . .
C01 C01B H01O 109.5 . .
H01M C01B H01O 109.5 . .
H01N C01B H01O 109.5 . .
C01 C01C H01P 109.5 . .
C01 C01C H01Q 109.5 . .
H01P C01C H01Q 109.5 . .
C01 C01C H01R 109.5 . .
H01P C01C H01R 109.5 . .
H01Q C01C H01R 109.5 . .
C022 C02 C02A 130.5(6) . .
C022 C02 C02B 34.5(5) . .
C02A C02 C02B 112.5(7) . .
C022 C02 C023 109.4(6) . .
C02A C02 C023 73.2(6) . .
C02B C02 C023 138.7(6) . .
C022 C02 C021 106.7(6) . .
C02A C02 C021 36.0(5) . .
C02B C02 C021 79.0(7) . .
C023 C02 C021 107.0(6) . .
C022 C02 C02C 74.8(6) . .
C02A C02 C02C 107.3(6) . .
C02B C02 C02C 108.7(7) . .
C023 C02 C02C 38.0(5) . .
C021 C02 C02C 133.2(6) . .
C022 C02 Ga1 116.5(5) . .
C02A C02 Ga1 110.2(4) . .
C02B C02 Ga1 111.2(5) . .
C023 C02 Ga1 103.7(4) . .
C021 C02 Ga1 113.1(3) . .
C02C C02 Ga1 106.7(5) . .
C02 C021 H02A 109.5 . .
C02 C021 H02B 109.5 . .
C02 C021 H02C 109.5 . .
C02 C022 H02D 109.5 . .
C02 C022 H02E 109.5 . .
C02 C022 H02F 109.5 . .
C02 C023 H02G 109.5 . .
C02 C023 H02H 109.5 . .
C02 C023 H02I 109.5 . .
C02 C02A H02J 109.5 . .
C02 C02A H02K 109.5 . .
C02 C02A H02L 109.5 . .
C02 C02B H02M 109.5 . .
C02 C02B H02N 109.5 . .
C02 C02B H02O 109.5 . .
C02 C02C H02P 109.5 . .
C02 C02C H02Q 109.5 . .
C02 C02C H02R 109.5 . .
C22 C21 Ge1 172.8(3) . .
C21 C22 C23 172.3(4) . .
C25 C23 C24A 130.4(7) . .
C25 C23 C22 111.6(5) . .
C24A C23 C22 115.5(6) . .
C25 C23 C24 116.6(8) . .
C24A C23 C24 36.6(6) . .
C22 C23 C24 104.4(5) . .
C25 C23 C25A 38.7(5) . .
C24A C23 C25A 108.4(7) . .
C22 C23 C25A 109.5(4) . .
C24 C23 C25A 81.1(7) . .
C25 C23 C26 113.4(7) . .
C24A C23 C26 65.8(7) . .
C22 C23 C26 107.5(4) . .
C24 C23 C26 102.3(7) . .
C25A C23 C26 140.7(6) . .
C25 C23 C26A 63.9(7) . .
C24A C23 C26A 112.4(7) . .
C22 C23 C26A 108.7(4) . .
C24 C23 C26A 143.6(6) . .
C25A C23 C26A 101.4(6) . .
C26 C23 C26A 53.4(6) . .
C23 C24 H24A 109.5 . .
C23 C24 H24B 109.5 . .
C23 C24 H24C 109.5 . .
C23 C25 H25A 109.5 . .
C23 C25 H25B 109.5 . .
C23 C25 H25C 109.5 . .
C23 C26 H26A 109.5 . .
C23 C26 H26B 109.5 . .
C23 C26 H26C 109.5 . .
C23 C24A H24D 109.5 . .
C23 C24A H24E 109.5 . .
H24D C24A H24E 109.5 . .
C23 C24A H24F 109.5 . .
H24D C24A H24F 109.5 . .
H24E C24A H24F 109.5 . .
C23 C25A H25D 109.5 . .
C23 C25A H25E 109.5 . .
H25D C25A H25E 109.5 . .
C23 C25A H25F 109.5 . .
H25D C25A H25F 109.5 . .
H25E C25A H25F 109.5 . .
C23 C26A H26D 109.5 . .
C23 C26A H26E 109.5 . .
H26D C26A H26E 109.5 . .
C23 C26A H26F 109.5 . .
H26D C26A H26F 109.5 . .
H26E C26A H26F 109.5 . .
C32 C31 Ge1 132.2(2) . .
C32 C31 Ga2 120.2(2) . .
Ge1 C31 Ga2 106.80(13) . .
C31 C32 C33 133.6(3) . .
C31 C32 H32 113.2 . .
C33 C32 H32 113.2 . .
C36 C33 C35 110.2(4) . .
C36 C33 C32 113.4(3) . .
C35 C33 C32 107.5(3) . .
C36 C33 C34 109.4(4) . .
C35 C33 C34 108.3(4) . .
C32 C33 C34 108.0(3) . .
C33 C34 H34A 109.5 . .
C33 C34 H34B 109.5 . .
H34A C34 H34B 109.5 . .
C33 C34 H34C 109.5 . .
H34A C34 H34C 109.5 . .
H34B C34 H34C 109.5 . .
C33 C35 H35A 109.5 . .
C33 C35 H35B 109.5 . .
H35A C35 H35B 109.5 . .
C33 C35 H35C 109.5 . .
H35A C35 H35C 109.5 . .
H35B C35 H35C 109.5 . .
C33 C36 H36A 109.5 . .
C33 C36 H36B 109.5 . .
H36A C36 H36B 109.5 . .
C33 C36 H36C 109.5 . .
H36A C36 H36C 109.5 . .
H36B C36 H36C 109.5 . .
C31 Ga2 C04 113.60(14) . .
C31 Ga2 C03 118.43(14) . .
C04 Ga2 C03 122.96(15) . .
C033 C03 C032 109.3(4) . .
C033 C03 C031 107.6(4) . .
C032 C03 C031 108.7(3) . .
C033 C03 Ga2 113.6(2) . .
C032 C03 Ga2 112.4(3) . .
C031 C03 Ga2 104.9(2) . .
C03 C031 H03A 109.5 . .
C03 C031 H03B 109.5 . .
H03A C031 H03B 109.5 . .
C03 C031 H03C 109.5 . .
H03A C031 H03C 109.5 . .
H03B C031 H03C 109.5 . .
C03 C032 H03D 109.5 . .
C03 C032 H03E 109.5 . .
H03D C032 H03E 109.5 . .
C03 C032 H03F 109.5 . .
H03D C032 H03F 109.5 . .
H03E C032 H03F 109.5 . .
C03 C033 H03G 109.5 . .
C03 C033 H03H 109.5 . .
H03G C033 H03H 109.5 . .
C03 C033 H03I 109.5 . .
H03G C033 H03I 109.5 . .
H03H C033 H03I 109.5 . .
C043 C04 C041 110.2(4) . .
C043 C04 C042 109.0(4) . .
C041 C04 C042 107.1(4) . .
C043 C04 Ga2 106.6(3) . .
C041 C04 Ga2 114.4(3) . .
C042 C04 Ga2 109.6(2) . .
C04 C041 H04A 109.5 . .
C04 C041 H04B 109.5 . .
H04A C041 H04B 109.5 . .
C04 C041 H04C 109.5 . .
H04A C041 H04C 109.5 . .
H04B C041 H04C 109.5 . .
C04 C042 H04D 109.5 . .
C04 C042 H04E 109.5 . .
H04D C042 H04E 109.5 . .
C04 C042 H04F 109.5 . .
H04D C042 H04F 109.5 . .
H04E C042 H04F 109.5 . .
C04 C043 H04G 109.5 . .
C04 C043 H04H 109.5 . .
H04G C043 H04H 109.5 . .
C04 C043 H04I 109.5 . .
H04G C043 H04I 109.5 . .
H04H C043 H04I 109.5 . .
C42 C41 Ge1 174.8(3) . .
C41 C42 C43 171.6(3) . .
C48 C43 C44 118.9(3) . .
C48 C43 C42 118.1(3) . .
C44 C43 C42 123.0(3) . .
C45 C44 C43 119.8(3) . .
C45 C44 H44 120.1 . .
C43 C44 H44 120.1 . .
C46 C45 C44 120.8(3) . .
C46 C45 H45 119.6 . .
C44 C45 H45 119.6 . .
C47 C46 C45 119.9(3) . .
C47 C46 H46 120.1 . .
C45 C46 H46 120.1 . .
C46 C47 C48 120.2(4) . .
C46 C47 H47 119.9 . .
C48 C47 H47 119.9 . .
C47 C48 C43 120.4(3) . .
C47 C48 H48 119.8 . .
C43 C48 H48 119.8 . .
F3 C101 C102 119.1(5) . .
F3 C101 C103 120.7(5) . 3_655
C102 C101 C103 120.2(5) . 3_655
F2 C102 C101 120.7(5) . .
F2 C102 C103 121.0(5) . .
C101 C102 C103 118.3(5) . .
F1 C103 C101 119.2(6) . 3_655
F1 C103 C102 119.3(6) . .
C101 C103 C102 121.5(5) 3_655 .

loop_
_geom_bond_atom_site_label_1
_geom_bond_atom_site_label_2
_geom_bond_distance
_geom_bond_site_symmetry_2
Ge1 C21 1.934(3) .
Ge1 C11 1.940(3) .
Ge1 C31 1.945(3) .
Ge1 C41 1.949(3) .
C11 C12 1.335(4) .
C11 Ga1 2.012(3) .
C12 C13 1.500(5) .
C12 H12 0.9600 .
C13 C14 1.519(5) .
C13 C16 1.527(6) .
C13 C15 1.529(5) .
C14 H14A 0.9599 .
C14 H14B 0.9599 .
C14 H14C 0.9599 .
C15 H15A 0.9599 .
C15 H15B 0.9599 .
C15 H15C 0.9599 .
C16 H16A 0.9599 .
C16 H16B 0.9599 .
C16 H16C 0.9599 .
Ga1 C02 2.004(3) .
Ga1 C01 2.007(3) .
C01 C013 1.498(13) .
C01 C012 1.502(12) .
C01 C01A 1.502(7) .
C01 C01C 1.513(8) .
C01 C01B 1.570(9) .
C01 C011 1.580(11) .
C011 H01A 0.9599 .
C011 H01B 0.9599 .
C011 H01C 0.9599 .
C012 H01D 0.9599 .
C012 H01E 0.9599 .
C012 H01F 0.9599 .
C013 H01G 0.9599 .
C013 H01H 0.9599 .
C013 H01I 0.9599 .
C01A H01J 0.9599 .
C01A H01K 0.9599 .
C01A H01L 0.9599 .
C01B H01M 0.9599 .
C01B H01N 0.9599 .
C01B H01O 0.9599 .
C01C H01P 0.9599 .
C01C H01Q 0.9599 .
C01C H01R 0.9599 .
C02 C022 1.506(8) .
C02 C02A 1.510(8) .
C02 C02B 1.518(9) .
C02 C023 1.521(8) .
C02 C021 1.539(8) .
C02 C02C 1.543(9) .
C021 H02A 0.9599 .
C021 H02B 0.9599 .
C021 H02C 0.9599 .
C022 H02D 0.9599 .
C022 H02E 0.9599 .
C022 H02F 0.9599 .
C023 H02G 0.9599 .
C023 H02H 0.9599 .
C023 H02I 0.9599 .
C02A H02J 0.9599 .
C02A H02K 0.9599 .
C02A H02L 0.9599 .
C02B H02M 0.9599 .
C02B H02N 0.9599 .
C02B H02O 0.9599 .
C02C H02P 0.9599 .
C02C H02Q 0.9599 .
C02C H02R 0.9599 .
C21 C22 1.205(4) .
C22 C23 1.473(5) .
C23 C25 1.443(9) .
C23 C24A 1.452(9) .
C23 C24 1.543(10) .
C23 C25A 1.592(9) .
C23 C26 1.599(9) .
C23 C26A 1.600(9) .
C24 H24A 0.9599 .
C24 H24B 0.9599 .
C24 H24C 0.9599 .
C25 H25A 0.9599 .
C25 H25B 0.9599 .
C25 H25C 0.9599 .
C26 H26A 0.9599 .
C26 H26B 0.9599 .
C26 H26C 0.9599 .
C24A H24D 0.9599 .
C24A H24E 0.9599 .
C24A H24F 0.9599 .
C25A H25D 0.9599 .
C25A H25E 0.9599 .
C25A H25F 0.9599 .
C26A H26D 0.9599 .
C26A H26E 0.9599 .
C26A H26F 0.9599 .
C31 C32 1.335(4) .
C31 Ga2 1.994(3) .
C32 C33 1.516(4) .
C32 H32 0.9600 .
C33 C36 1.508(5) .
C33 C35 1.511(6) .
C33 C34 1.534(6) .
C34 H34A 0.9599 .
C34 H34B 0.9599 .
C34 H34C 0.9599 .
C35 H35A 0.9599 .
C35 H35B 0.9599 .
C35 H35C 0.9599 .
C36 H36A 0.9599 .
C36 H36B 0.9599 .
C36 H36C 0.9599 .
Ga2 C04 1.997(4) .
Ga2 C03 2.008(3) .
C03 C033 1.501(5) .
C03 C032 1.531(5) .
C03 C031 1.533(5) .
C031 H03A 0.9599 .
C031 H03B 0.9599 .
C031 H03C 0.9599 .
C032 H03D 0.9599 .
C032 H03E 0.9599 .
C032 H03F 0.9599 .
C033 H03G 0.9599 .
C033 H03H 0.9599 .
C033 H03I 0.9599 .
C04 C043 1.516(6) .
C04 C041 1.525(5) .
C04 C042 1.542(6) .
C041 H04A 0.9599 .
C041 H04B 0.9599 .
C041 H04C 0.9599 .
C042 H04D 0.9599 .
C042 H04E 0.9599 .
C042 H04F 0.9599 .
C043 H04G 0.9599 .
C043 H04H 0.9599 .
C043 H04I 0.9599 .
C41 C42 1.206(4) .
C42 C43 1.445(4) .
C43 C48 1.394(4) .
C43 C44 1.394(4) .
C44 C45 1.378(5) .
C44 H44 0.9600 .
C45 C46 1.376(5) .
C45 H45 0.9600 .
C46 C47 1.375(5) .
C46 H46 0.9600 .
C47 C48 1.381(5) .
C47 H47 0.9600 .
C48 H48 0.9600 .
C101 F3 1.307(6) .
C101 C102 1.347(7) .
C101 C103 1.366(7) 3_655
C102 F2 1.331(6) .
C102 C103 1.372(7) .
C103 F1 1.280(6) .
C103 C101 1.366(7) 3_655

loop_
_geom_torsion_atom_site_label_1
_geom_torsion_atom_site_label_2
_geom_torsion_atom_site_label_3
_geom_torsion_atom_site_label_4
_geom_torsion
_geom_torsion_site_symmetry_1
_geom_torsion_site_symmetry_4
C21 Ge1 C11 C12 -175.6(3) . .
C31 Ge1 C11 C12 -45.8(4) . .
C41 Ge1 C11 C12 76.5(3) . .
C21 Ge1 C11 Ga1 9.52(15) . .
C31 Ge1 C11 Ga1 139.36(15) . .
C41 Ge1 C11 Ga1 -98.36(15) . .
Ge1 C11 C12 C13 2.8(6) . .
Ga1 C11 C12 C13 177.0(3) . .
C11 C12 C13 C14 2.3(6) . .
C11 C12 C13 C16 -118.0(5) . .
C11 C12 C13 C15 123.3(4) . .
C12 C11 Ga1 C02 -87.5(3) . .
Ge1 C11 Ga1 C02 88.09(17) . .
C12 C11 Ga1 C01 65.6(3) . .
Ge1 C11 Ga1 C01 -118.80(16) . .
C02 Ga1 C01 C013 177.3(12) . .
C11 Ga1 C01 C013 26.6(13) . .
C02 Ga1 C01 C012 51.4(8) . .
C11 Ga1 C01 C012 -99.3(8) . .
C02 Ga1 C01 C01A -35.4(9) . .
C11 Ga1 C01 C01A 173.9(9) . .
C02 Ga1 C01 C01C -164.7(6) . .
C11 Ga1 C01 C01C 44.6(6) . .
C02 Ga1 C01 C01B 82.3(8) . .
C11 Ga1 C01 C01B -68.5(8) . .
C02 Ga1 C01 C011 -63.7(7) . .
C11 Ga1 C01 C011 145.5(7) . .
C01 Ga1 C02 C022 23.7(7) . .
C11 Ga1 C02 C022 174.7(6) . .
C01 Ga1 C02 C02A -173.4(8) . .
C11 Ga1 C02 C02A -22.4(8) . .
C01 Ga1 C02 C02B 61.1(8) . .
C11 Ga1 C02 C02B -147.9(8) . .
C01 Ga1 C02 C023 -96.6(7) . .
C11 Ga1 C02 C023 54.4(7) . .
C01 Ga1 C02 C021 147.8(6) . .
C11 Ga1 C02 C021 -61.1(6) . .
C01 Ga1 C02 C02C -57.3(7) . .
C11 Ga1 C02 C02C 93.7(7) . .
C11 Ge1 C21 C22 144(2) . .
C31 Ge1 C21 C22 -3(2) . .
C41 Ge1 C21 C22 -105(2) . .
Ge1 C21 C22 C23 35(5) . .
C21 C22 C23 C25 73(3) . .
C21 C22 C23 C24A -91(3) . .
C21 C22 C23 C24 -54(3) . .
C21 C22 C23 C25A 31(3) . .
C21 C22 C23 C26 -162(3) . .
C21 C22 C23 C26A 141(3) . .
C21 Ge1 C31 C32 69.5(3) . .
C11 Ge1 C31 C32 -56.3(4) . .
C41 Ge1 C31 C32 177.5(3) . .
C21 Ge1 C31 Ga2 -99.40(15) . .
C11 Ge1 C31 Ga2 134.86(16) . .
C41 Ge1 C31 Ga2 8.62(16) . .
Ge1 C31 C32 C33 5.0(6) . .
Ga2 C31 C32 C33 172.6(3) . .
C31 C32 C33 C36 1.9(6) . .
C31 C32 C33 C35 123.9(4) . .
C31 C32 C33 C34 -119.5(5) . .
C32 C31 Ga2 C04 -80.5(3) . .
Ge1 C31 Ga2 C04 89.95(18) . .
C32 C31 Ga2 C03 75.2(3) . .
Ge1 C31 Ga2 C03 -114.32(16) . .
C31 Ga2 C03 C033 59.9(4) . .
C04 Ga2 C03 C033 -146.8(3) . .
C31 Ga2 C03 C032 -175.3(3) . .
C04 Ga2 C03 C032 -22.0(3) . .
C31 Ga2 C03 C031 -57.4(3) . .
C04 Ga2 C03 C031 96.0(3) . .
C31 Ga2 C04 C043 91.7(3) . .
C03 Ga2 C04 C043 -62.8(4) . .
C31 Ga2 C04 C041 -146.3(3) . .
C03 Ga2 C04 C041 59.2(4) . .
C31 Ga2 C04 C042 -26.1(3) . .
C03 Ga2 C04 C042 179.4(3) . .
C21 Ge1 C41 C42 -116(3) . .
C11 Ge1 C41 C42 -14(3) . .
C31 Ge1 C41 C42 131(3) . .
Ge1 C41 C42 C43 55(5) . .
C41 C42 C43 C48 -20(2) . .
C41 C42 C43 C44 158(2) . .
C48 C43 C44 C45 0.6(5) . .
C42 C43 C44 C45 -178.0(3) . .
C43 C44 C45 C46 -0.7(5) . .
C44 C45 C46 C47 0.6(6) . .
C45 C46 C47 C48 -0.4(6) . .
C46 C47 C48 C43 0.3(6) . .
C44 C43 C48 C47 -0.4(5) . .
C42 C43 C48 C47 178.2(3) . .
F3 C101 C102 F2 0.0(7) . .
C103 C101 C102 F2 -179.4(4) 3_655 .
F3 C101 C102 C103 179.3(4) . .
C103 C101 C102 C103 -0.2(7) 3_655 .
F2 C102 C103 F1 1.6(7) . .
C101 C102 C103 F1 -177.6(4) . .
F2 C102 C103 C101 179.4(4) . 3_655
C101 C102 C103 C101 0.2(7) . 3_655
